data_7020215
loop_
_publ_author_name
'Hector, Andrew L.'
'Jolleys, Andrew'
'Levason, William'
'Reid, Gillian'

_publ_section_title
;
 TeX4 (X = F, Cl, Br) as Lewis acids--complexes with soft thio- and
 seleno-ether ligands.
;
_journal_issue 36
_journal_name_full 'Dalton transactions (Cambridge, England : 2003)'
_journal_page_first 10988
_journal_page_last 10999
_journal_paper_doi 10.1039/c2dt30968h
_journal_volume 41
_journal_year 2012
_chemical_formula_moiety 'C3 H9 Se2 1+, F5 Te 1-'
_chemical_formula_sum 'C3 H9 F5 Se2 Te'
_chemical_formula_weight 425.62
_chemical_name_systematic
;
trimethyldiselanium pentafluorotellurate(IV)
;
_space_group_IT_number 14
_space_group_name_Hall '-P 2yn'
_symmetry_cell_setting monoclinic
_symmetry_space_group_name_Hall '-P 2yn'
_symmetry_space_group_name_H-M 'P 1 21/n 1'
_atom_sites_solution_hydrogens geom
_atom_sites_solution_primary direct
_atom_sites_solution_secondary difmap
_audit_creation_date 2012-04-29
_audit_creation_method 'SHELXL-97 + hand edit'
_cell_angle_alpha 90.00
_cell_angle_beta 92.737(7)
_cell_angle_gamma 90.00
_cell_formula_units_Z 4
_cell_length_a 7.864(3)
_cell_length_b 7.253(2)
_cell_length_c 17.044(6)
_cell_measurement_reflns_used 4722
_cell_measurement_temperature 100(2)
_cell_measurement_theta_max 27.5
_cell_measurement_theta_min 3.1
_cell_volume 971.0(6)
_computing_cell_refinement 'CrystalClear-SM Expert 2.0 r7 (Rigaku, 2011)'
_computing_data_collection 'CrystalClear-SM Expert 2.0 r7 (Rigaku, 2011)'
_computing_data_reduction 'CrystalClear-SM Expert 2.0 r7 (Rigaku, 2011)'
_computing_structure_refinement 'SHELXL-97 (Sheldrick, 1997)'
_computing_structure_solution 'SHELXS-97 (Sheldrick, 1997)'
_diffrn_ambient_temperature 100(2)
_diffrn_detector 'CCD plate'
_diffrn_detector_type 'Rigaku HG Saturn724+ (2x2 bin mode)'
_diffrn_measured_fraction_theta_full 0.992
_diffrn_measured_fraction_theta_max 0.992
_diffrn_measurement_device 'Four-circle \k diffractometer'
_diffrn_measurement_device_type 'Rigaku AFC12 '
_diffrn_measurement_method 'Profile data from \w-scans'
_diffrn_radiation_collimation 'Confocal mirrors, HF VariMax '
_diffrn_radiation_wavelength 0.71073
_diffrn_reflns_av_R_equivalents 0.0414
_diffrn_reflns_av_sigmaI/netI 0.0542
_diffrn_reflns_limit_h_max 10
_diffrn_reflns_limit_h_min -7
_diffrn_reflns_limit_k_max 9
_diffrn_reflns_limit_k_min -9
_diffrn_reflns_limit_l_max 22
_diffrn_reflns_limit_l_min -19
_diffrn_reflns_number 5338
_diffrn_reflns_theta_full 27.48
_diffrn_reflns_theta_max 27.48
_diffrn_reflns_theta_min 3.82
_diffrn_source 'Rotating anode X-ray tube'
_diffrn_source_type 'Rigaku FR-E+ SuperBright'
_diffrn_standards_number 0
_exptl_absorpt_coefficient_mu 10.577
_exptl_absorpt_correction_T_max 1.000
_exptl_absorpt_correction_T_min 0.743
_exptl_absorpt_correction_type multi-scan
_exptl_absorpt_process_details
;Jacobson, R.A. (1998). REQAB. Private communication to the
Rigaku Corporation, Tokyo, Japan.
;
_exptl_crystal_colour colourless
_exptl_crystal_density_diffrn 2.911
_exptl_crystal_density_method 'not measured'
_exptl_crystal_description block
_exptl_crystal_F_000 768
_exptl_crystal_size_max 0.05
_exptl_crystal_size_mid 0.03
_exptl_crystal_size_min 0.03
_refine_diff_density_max 0.722
_refine_diff_density_min -1.186
_refine_diff_density_rms 0.173
_refine_ls_extinction_method none
_refine_ls_goodness_of_fit_ref 1.022
_refine_ls_hydrogen_treatment constr
_refine_ls_matrix_type full
_refine_ls_number_parameters 103
_refine_ls_number_reflns 2205
_refine_ls_number_restraints 0
_refine_ls_restrained_S_all 1.022
_refine_ls_R_factor_all 0.0367
_refine_ls_R_factor_gt 0.0265
_refine_ls_shift/su_max 0.001
_refine_ls_shift/su_mean 0.000
_refine_ls_structure_factor_coef Fsqd
_refine_ls_weighting_details 'w=1/[\s^2^(Fo^2^)+(0.0161P)^2^+0.0000P] where P=(Fo^2^+2Fc^2^)/3'
_refine_ls_weighting_scheme calc
_refine_ls_wR_factor_gt 0.0562
_refine_ls_wR_factor_ref 0.0583
_reflns_number_gt 1829
_reflns_number_total 2205
_reflns_threshold_expression I>2sigma(I)
_cod_data_source_file c2dt30968h.txt
_cod_data_source_block 11aj007k
_cod_original_cell_volume 971.1(5)
_cod_original_sg_symbol_H-M 'P 21/n'
_cod_database_code 7020215

loop_
_symmetry_equiv_pos_as_xyz
'x, y, z'
'-x+1/2, y+1/2, -z+1/2'
'-x, -y, -z'
'x-1/2, -y-1/2, z-1/2'

loop_
_atom_site_label
_atom_site_type_symbol
_atom_site_fract_x
_atom_site_fract_y
_atom_site_fract_z
_atom_site_U_iso_or_equiv
_atom_site_adp_type
_atom_site_occupancy
_atom_site_symmetry_multiplicity
_atom_site_calc_flag
_atom_site_refinement_flags
Te1 Te 0.70100(3) 0.84160(4) 0.839463(16) 0.01077(8) Uani 1 1 d .
F1 F 0.5794(3) 0.9875(3) 0.90778(15) 0.0210(6) Uani 1 1 d .
F2 F 0.4894(3) 0.8738(4) 0.77582(16) 0.0270(7) Uani 1 1 d .
F3 F 0.7718(3) 1.0858(4) 0.80510(16) 0.0300(7) Uani 1 1 d .
F4 F 0.8718(3) 0.8567(3) 0.92700(15) 0.0213(6) Uani 1 1 d .
F5 F 0.5888(3) 0.6453(3) 0.89729(16) 0.0243(6) Uani 1 1 d .
Se1 Se 0.12901(5) 0.56241(6) 0.90467(3) 0.01688(12) Uani 1 1 d .
Se2 Se 0.33466(5) 0.32877(5) 0.90135(3) 0.01245(11) Uani 1 1 d .
C1 C 0.2331(6) 0.6937(6) 0.9950(3) 0.0199(10) Uani 1 1 d .
H1A H 0.2567 0.6066 1.0381 0.030 Uiso 1 1 calc R
H1B H 0.1549 0.7893 1.0120 0.030 Uiso 1 1 calc R
H1C H 0.3397 0.7509 0.9801 0.030 Uiso 1 1 calc R
C2 C 0.3988(5) 0.3431(6) 0.7935(3) 0.0161(10) Uani 1 1 d .
H2A H 0.4806 0.2451 0.7833 0.024 Uiso 1 1 calc R
H2B H 0.4508 0.4633 0.7841 0.024 Uiso 1 1 calc R
H2C H 0.2973 0.3281 0.7584 0.024 Uiso 1 1 calc R
C3 C 0.1818(5) 0.1192(6) 0.8878(3) 0.0180(10) Uani 1 1 d .
H3A H 0.0956 0.1460 0.8460 0.027 Uiso 1 1 calc R
H3B H 0.1259 0.0960 0.9370 0.027 Uiso 1 1 calc R
H3C H 0.2470 0.0100 0.8737 0.027 Uiso 1 1 calc R

loop_
_atom_site_aniso_label
_atom_site_aniso_U_11
_atom_site_aniso_U_22
_atom_site_aniso_U_33
_atom_site_aniso_U_23
_atom_site_aniso_U_13
_atom_site_aniso_U_12
Te1 0.00789(13) 0.01326(14) 0.01112(17) -0.00077(11) 0.00014(10) 0.00051(10)
F1 0.0194(14) 0.0218(13) 0.0220(15) -0.0079(11) 0.0030(11) 0.0065(11)
F2 0.0174(14) 0.0344(16) 0.0281(17) -0.0045(13) -0.0106(11) 0.0036(12)
F3 0.0282(16) 0.0272(15) 0.0346(18) 0.0173(14) 0.0006(13) -0.0048(13)
F4 0.0173(14) 0.0275(15) 0.0184(15) -0.0021(11) -0.0073(11) 0.0019(11)
F5 0.0211(14) 0.0180(14) 0.0341(18) 0.0048(12) 0.0041(12) -0.0097(11)
Se1 0.0133(2) 0.0172(2) 0.0198(3) -0.00161(19) -0.00173(17) 0.00160(17)
Se2 0.0106(2) 0.0132(2) 0.0135(3) -0.00107(17) -0.00047(16) 0.00019(16)
C1 0.022(2) 0.021(2) 0.017(3) -0.0088(19) -0.0027(19) 0.0000(18)
C2 0.015(2) 0.018(2) 0.016(3) 0.0029(19) 0.0056(17) -0.0054(17)
C3 0.014(2) 0.012(2) 0.027(3) -0.003(2) 0.0009(18) -0.0031(17)

loop_
_atom_type_symbol
_atom_type_description
_atom_type_scat_dispersion_real
_atom_type_scat_dispersion_imag
_atom_type_scat_source
C C 0.0033 0.0016 'International Tables Vol C Tables 4.2.6.8 and 6.1.1.4'
H H 0.0000 0.0000 'International Tables Vol C Tables 4.2.6.8 and 6.1.1.4'
F F 0.0171 0.0103 'International Tables Vol C Tables 4.2.6.8 and 6.1.1.4'
Se Se -0.0929 2.2259 'International Tables Vol C Tables 4.2.6.8 and 6.1.1.4'
Te Te -0.5308 1.6751 'International Tables Vol C Tables 4.2.6.8 and 6.1.1.4'

loop_
_geom_angle_atom_site_label_1
_geom_angle_atom_site_label_2
_geom_angle_atom_site_label_3
_geom_angle
F1 Te1 F3 80.50(12)
F1 Te1 F2 80.27(11)
F3 Te1 F2 88.41(11)
F1 Te1 F4 81.17(11)
F3 Te1 F4 89.02(11)
F2 Te1 F4 161.44(11)
F1 Te1 F5 80.95(12)
F3 Te1 F5 161.45(11)
F2 Te1 F5 88.53(12)
F4 Te1 F5 88.08(11)
C1 Se1 Se2 96.19(13)
C2 Se2 C3 96.73(19)
C2 Se2 Se1 101.29(13)
C3 Se2 Se1 98.33(13)
Se1 C1 H1A 109.5
Se1 C1 H1B 109.5
H1A C1 H1B 109.5
Se1 C1 H1C 109.5
H1A C1 H1C 109.5
H1B C1 H1C 109.5
Se2 C2 H2A 109.5
Se2 C2 H2B 109.5
H2A C2 H2B 109.5
Se2 C2 H2C 109.5
H2A C2 H2C 109.5
H2B C2 H2C 109.5
Se2 C3 H3A 109.5
Se2 C3 H3B 109.5
H3A C3 H3B 109.5
Se2 C3 H3C 109.5
H3A C3 H3C 109.5
H3B C3 H3C 109.5

loop_
_geom_bond_atom_site_label_1
_geom_bond_atom_site_label_2
_geom_bond_distance
Te1 F1 1.870(2)
Te1 F3 1.955(3)
Te1 F2 1.956(3)
Te1 F4 1.962(2)
Te1 F5 1.965(3)
Se1 C1 1.956(4)
Se1 Se2 2.3450(8)
Se2 C2 1.932(4)
Se2 C3 1.945(4)
C1 H1A 0.9800
C1 H1B 0.9800
C1 H1C 0.9800
C2 H2A 0.9800
C2 H2B 0.9800
C2 H2C 0.9800
C3 H3A 0.9800
C3 H3B 0.9800
C3 H3C 0.9800

loop_
_geom_contact_atom_site_label_1
_geom_contact_atom_site_label_2
_geom_contact_distance
_geom_contact_site_symmetry_2
Te1 F3 3.100(3) 2_646
Se1 F4 2.978(3) 1_455
Se2 F1 3.134(3) 1_545
Se2 F5 3.047(3) .
